data_2215588
loop_
_publ_author_name
'Qu, Shao-hua'

_publ_section_title
;
 Bis(2-methylimidazolium) terephthalate bis(2-methylimidazole)
 tetrahydrate
;
_journal_coeditor_code LH2502
_journal_issue 10
_journal_name_full 'Acta Crystallographica Section E'
_journal_page_first o4071
_journal_page_last o4071
_journal_paper_doi 10.1107/S1600536807044698
_journal_volume 63
_journal_year 2007
_chemical_formula_iupac '2C4 H7 N2 + , C8 H4 O4 2- , 2C4 H6 N2 , 4H2 O'
_chemical_formula_moiety '2C4 H7 N2 + , C8 H4 O4 2- , 2C4 H6 N2 , 4H2 O'
_chemical_formula_sum 'C24 H38 N8 O8'
_chemical_formula_weight 566.62
_chemical_name_systematic
;
Bis(2-methylimidazolium) terephthalate bis(2-methylimidazole) tetrahydrate
;
_space_group_IT_number 2
_symmetry_cell_setting triclinic
_symmetry_space_group_name_Hall '-P 1'
_symmetry_space_group_name_H-M 'P -1'
_atom_sites_solution_hydrogens geom
_atom_sites_solution_primary direct
_atom_sites_solution_secondary difmap
_audit_creation_method SHELXL-97
_cell_angle_alpha 71.1050(10)
_cell_angle_beta 78.9840(10)
_cell_angle_gamma 74.7380(10)
_cell_formula_units_Z 1
_cell_length_a 6.8753(4)
_cell_length_b 10.5598(7)
_cell_length_c 11.2757(7)
_cell_measurement_reflns_used 3333
_cell_measurement_temperature 297(2)
_cell_measurement_theta_max 27.24
_cell_measurement_theta_min 2.40
_cell_volume 742.17(8)
_computing_cell_refinement 'SAINT (Bruker, 2001)'
_computing_data_collection 'SMART (Bruker, 2001)'
_computing_data_reduction 'SAINT (Bruker, 2001)'
_computing_molecular_graphics 'PLATON (Spek, 2003)'
_computing_publication_material 'PLATON (Spek, 2003)'
_computing_structure_refinement 'SHELXL97 (Sheldrick, 1997)'
_computing_structure_solution 'SHELXS97 (Sheldrick, 1997)'
_diffrn_ambient_temperature 297(2)
_diffrn_measured_fraction_theta_full 0.980
_diffrn_measured_fraction_theta_max 0.980
_diffrn_measurement_device_type 'Bruker SMART APEX CCD area-detector'
_diffrn_measurement_method '0.3\% wide \w exposures'
_diffrn_radiation_monochromator graphite
_diffrn_radiation_source 'fine focus sealed Siemens Mo tube'
_diffrn_radiation_type 'Mo k\a'
_diffrn_radiation_wavelength 0.71073
_diffrn_reflns_av_R_equivalents 0.0510
_diffrn_reflns_av_sigmaI/netI 0.0393
_diffrn_reflns_limit_h_max 8
_diffrn_reflns_limit_h_min -8
_diffrn_reflns_limit_k_max 13
_diffrn_reflns_limit_k_min -13
_diffrn_reflns_limit_l_max 14
_diffrn_reflns_limit_l_min -14
_diffrn_reflns_number 8374
_diffrn_reflns_theta_full 26.99
_diffrn_reflns_theta_max 26.99
_diffrn_reflns_theta_min 1.92
_exptl_absorpt_coefficient_mu 0.097
_exptl_absorpt_correction_T_max 0.9809
_exptl_absorpt_correction_T_min 0.9564
_exptl_absorpt_correction_type multi-scan
_exptl_absorpt_process_details '(SADABS; Sheldrick, 1997)'
_exptl_crystal_colour colorless
_exptl_crystal_density_diffrn 1.268
_exptl_crystal_density_method 'not measured'
_exptl_crystal_description block
_exptl_crystal_F_000 302
_exptl_crystal_size_max 0.40
_exptl_crystal_size_mid 0.23
_exptl_crystal_size_min 0.20
_refine_diff_density_max 0.223
_refine_diff_density_min -0.202
_refine_ls_extinction_coef 0.091(12)
_refine_ls_extinction_expression Fc^*^=kFc[1+0.001xFc^2^\l^3^/sin(2\q)]^-1/4^
_refine_ls_extinction_method SHELXL97
_refine_ls_goodness_of_fit_ref 1.101
_refine_ls_hydrogen_treatment mixed
_refine_ls_matrix_type full
_refine_ls_number_parameters 205
_refine_ls_number_reflns 3175
_refine_ls_number_restraints 0
_refine_ls_restrained_S_all 1.101
_refine_ls_R_factor_all 0.0604
_refine_ls_R_factor_gt 0.0460
_refine_ls_shift/su_max 0.002
_refine_ls_shift/su_mean 0.000
_refine_ls_structure_factor_coef Fsqd
_refine_ls_weighting_details 'calc w=1/[\s^2^(Fo^2^)+(0.0879P)^2^] where P=(Fo^2^+2Fc^2^)/3'
_refine_ls_weighting_scheme calc
_refine_ls_wR_factor_gt 0.1390
_refine_ls_wR_factor_ref 0.1506
_reflns_number_gt 2301
_reflns_number_total 3175
_reflns_threshold_expression I>2\s(I)
_cod_data_source_file lh2502.cif
_cod_data_source_block I
_cod_database_code 2215588
_cod_database_fobs_code 2215588

loop_
_symmetry_equiv_pos_as_xyz
'x, y, z'
'-x, -y, -z'

loop_
_atom_site_type_symbol
_atom_site_label
_atom_site_fract_x
_atom_site_fract_y
_atom_site_fract_z
_atom_site_U_iso_or_equiv
_atom_site_adp_type
_atom_site_calc_flag
_atom_site_refinement_flags
_atom_site_occupancy
C C1 0.0079(2) 0.06134(12) 0.36920(12) 0.0394(3) Uani d . 1
C C2 0.1787(2) 0.03001(14) 0.43034(13) 0.0464(4) Uani d . 1
H H2 0.2997 0.0501 0.3841 0.056 Uiso calc R 1
C C3 0.1712(2) -0.03109(14) 0.55977(13) 0.0467(4) Uani d . 1
H H3 0.2874 -0.0520 0.5992 0.056 Uiso calc R 1
C C4 0.0135(2) 0.13144(13) 0.22876(12) 0.0444(4) Uani d . 1
O O1 0.17895(18) 0.15475(12) 0.16824(9) 0.0610(3) Uani d . 1
O O2 -0.15041(18) 0.16592(12) 0.18190(10) 0.0645(4) Uani d . 1
O O3 0.5850(2) 0.00820(15) 0.17111(15) 0.0791(4) Uani d . 1
H H3A 0.662(4) 0.061(3) 0.175(3) 0.119 Uiso d . 1
H H3B 0.484(4) 0.055(3) 0.169(3) 0.119 Uiso d . 1
C C5 -0.2141(2) 0.33062(15) -0.14696(13) 0.0494(4) Uani d . 1
C C6 -0.2641(3) 0.55302(18) -0.18719(17) 0.0655(5) Uani d . 1
H H6 -0.2866 0.6460 -0.2304 0.079 Uiso calc R 1
C C7 -0.2412(3) 0.49718(18) -0.06486(16) 0.0659(5) Uani d . 1
H H7 -0.2456 0.5439 -0.0069 0.079 Uiso calc R 1
C C8 -0.1840(3) 0.19192(17) -0.16068(17) 0.0678(5) Uani d . 1
H H8A -0.0457 0.1625 -0.1934 0.102 Uiso calc R 1
H H8B -0.2729 0.1941 -0.2177 0.102 Uiso calc R 1
H H8C -0.2139 0.1291 -0.0798 0.102 Uiso calc R 1
N N1 -0.2483(2) 0.44791(13) -0.23739(12) 0.0556(4) Uani d D 1
H H1A -0.256(3) 0.4523(18) -0.3158(10) 0.067 Uiso d D 1
N N2 -0.2101(2) 0.35862(15) -0.04107(12) 0.0565(4) Uani d . 1
H H2A -0.190(3) 0.290(2) 0.0328(19) 0.068 Uiso d . 1
N N3 -0.2465(2) 0.47035(12) -0.48371(11) 0.0518(4) Uani d . 1
N N4 -0.2631(2) 0.56086(15) -0.68589(12) 0.0561(4) Uani d . 1
H H4C -0.277(3) 0.6260(19) -0.7539(19) 0.067 Uiso d . 1
C C9 -0.2679(2) 0.58589(15) -0.57583(14) 0.0489(4) Uani d . 1
C C10 -0.2261(3) 0.36807(16) -0.53889(16) 0.0590(4) Uani d . 1
H H10 -0.2077 0.2750 -0.4964 0.071 Uiso calc R 1
C C11 -0.2366(3) 0.42301(17) -0.66313(16) 0.0627(5) Uani d . 1
H H11 -0.2277 0.3764 -0.7219 0.075 Uiso calc R 1
C C12 -0.2916(3) 0.72429(17) -0.56221(17) 0.0671(5) Uani d . 1
H H12A -0.3974 0.7377 -0.4954 0.101 Uiso calc R 1
H H12B -0.3263 0.7924 -0.6398 0.101 Uiso calc R 1
H H12C -0.1664 0.7324 -0.5425 0.101 Uiso calc R 1
O O4 0.2874(2) 0.22477(14) -0.09066(13) 0.0788(4) Uani d . 1
H H4A 0.318(4) 0.149(3) -0.102(2) 0.118 Uiso d . 1
H H4B 0.246(4) 0.207(3) -0.007(3) 0.118 Uiso d . 1

loop_
_atom_site_aniso_label
_atom_site_aniso_U_11
_atom_site_aniso_U_22
_atom_site_aniso_U_33
_atom_site_aniso_U_12
_atom_site_aniso_U_13
_atom_site_aniso_U_23
C1 0.0524(8) 0.0337(6) 0.0306(7) -0.0078(5) -0.0061(6) -0.0079(5)
C2 0.0505(8) 0.0529(8) 0.0344(7) -0.0156(6) -0.0022(6) -0.0088(6)
C3 0.0518(9) 0.0516(8) 0.0351(7) -0.0111(6) -0.0116(6) -0.0066(6)
C4 0.0591(9) 0.0395(7) 0.0329(7) -0.0088(6) -0.0060(7) -0.0092(6)
O1 0.0697(8) 0.0692(7) 0.0340(6) -0.0158(6) -0.0017(5) -0.0032(5)
O2 0.0730(8) 0.0773(8) 0.0369(6) -0.0174(6) -0.0187(5) 0.0000(5)
O3 0.0703(9) 0.0749(9) 0.0892(10) -0.0070(7) -0.0135(8) -0.0244(8)
C5 0.0502(8) 0.0547(9) 0.0383(8) -0.0104(6) -0.0063(6) -0.0069(7)
C6 0.0890(13) 0.0511(9) 0.0538(10) -0.0136(8) -0.0155(9) -0.0086(7)
C7 0.0809(12) 0.0653(11) 0.0543(10) -0.0108(9) -0.0133(9) -0.0218(8)
C8 0.0811(12) 0.0575(10) 0.0608(11) -0.0162(8) -0.0069(9) -0.0118(8)
N1 0.0727(9) 0.0548(8) 0.0370(7) -0.0150(6) -0.0130(6) -0.0055(6)
N2 0.0633(8) 0.0624(8) 0.0367(7) -0.0072(6) -0.0109(6) -0.0067(6)
N3 0.0634(8) 0.0480(7) 0.0406(7) -0.0113(6) -0.0102(6) -0.0065(5)
N4 0.0655(9) 0.0598(8) 0.0358(7) -0.0082(6) -0.0057(6) -0.0086(6)
C9 0.0510(8) 0.0514(8) 0.0411(8) -0.0114(6) -0.0064(6) -0.0083(7)
C10 0.0722(11) 0.0473(9) 0.0551(10) -0.0091(7) -0.0091(8) -0.0136(7)
C11 0.0756(11) 0.0620(10) 0.0517(9) -0.0064(8) -0.0069(8) -0.0250(8)
C12 0.0872(12) 0.0518(9) 0.0613(11) -0.0180(8) -0.0138(9) -0.0096(8)
O4 0.1040(11) 0.0723(9) 0.0391(7) -0.0065(7) -0.0004(7) -0.0025(6)

loop_
_atom_type_symbol
_atom_type_description
_atom_type_scat_dispersion_real
_atom_type_scat_dispersion_imag
_atom_type_scat_source
C C 0.0033 0.0016 'International Tables Vol C Tables 4.2.6.8 and 6.1.1.4'
H H 0.0000 0.0000 'International Tables Vol C Tables 4.2.6.8 and 6.1.1.4'
N N 0.0061 0.0033 'International Tables Vol C Tables 4.2.6.8 and 6.1.1.4'
O O 0.0106 0.0060 'International Tables Vol C Tables 4.2.6.8 and 6.1.1.4'

loop_
_geom_angle_atom_site_label_1
_geom_angle_atom_site_label_2
_geom_angle_atom_site_label_3
_geom_angle_site_symmetry_1
_geom_angle
_geom_angle_publ_flag
C3 C1 C2 2_556 118.56(12) no
C3 C1 C4 2_556 120.37(12) no
C2 C1 C4 . 121.04(13) no
C1 C2 C3 . 120.78(14) no
C1 C2 H2 . 119.6 no
C3 C2 H2 . 119.6 no
C1 C3 C2 2_556 120.65(13) no
C1 C3 H3 2_556 119.7 no
C2 C3 H3 . 119.7 no
O1 C4 O2 . 124.48(13) no
O1 C4 C1 . 118.14(12) no
O2 C4 C1 . 117.34(13) no
H3A O3 H3B . 102(3) no
N1 C5 N2 . 108.09(14) no
N1 C5 C8 . 126.33(14) no
N2 C5 C8 . 125.58(14) no
C7 C6 N1 . 107.40(15) no
C7 C6 H6 . 126.3 no
N1 C6 H6 . 126.3 no
C6 C7 N2 . 106.99(15) no
C6 C7 H7 . 126.5 no
N2 C7 H7 . 126.5 no
C5 C8 H8A . 109.5 no
C5 C8 H8B . 109.5 no
H8A C8 H8B . 109.5 no
C5 C8 H8C . 109.5 no
H8A C8 H8C . 109.5 no
H8B C8 H8C . 109.5 no
C5 N1 C6 . 108.47(13) no
C5 N1 H1A . 122.8(12) no
C6 N1 H1A . 128.7(12) no
C5 N2 C7 . 109.04(14) no
C5 N2 H2A . 120.9(12) no
C7 N2 H2A . 130.1(12) no
C9 N3 C10 . 105.95(13) no
C9 N4 C11 . 108.11(13) no
C9 N4 H4C . 120.9(13) no
C11 N4 H4C . 131.0(13) no
N3 C9 N4 . 110.18(13) no
N3 C9 C12 . 125.60(14) no
N4 C9 C12 . 124.22(14) no
C11 C10 N3 . 109.68(14) no
C11 C10 H10 . 125.2 no
N3 C10 H10 . 125.2 no
C10 C11 N4 . 106.08(14) no
C10 C11 H11 . 127.0 no
N4 C11 H11 . 127.0 no
C9 C12 H12A . 109.5 no
C9 C12 H12B . 109.5 no
H12A C12 H12B . 109.5 no
C9 C12 H12C . 109.5 no
H12A C12 H12C . 109.5 no
H12B C12 H12C . 109.5 no
H4A O4 H4B . 104(2) no

loop_
_geom_bond_atom_site_label_1
_geom_bond_atom_site_label_2
_geom_bond_site_symmetry_2
_geom_bond_distance
_geom_bond_publ_flag
C1 C3 2_556 1.387(2) no
C1 C2 . 1.3856(19) no
C1 C4 . 1.5132(18) no
C2 C3 . 1.388(2) no
C2 H2 . 0.9300 no
C3 C1 2_556 1.387(2) no
C3 H3 . 0.9300 no
C4 O1 . 1.2497(18) no
C4 O2 . 1.2526(17) no
O3 H3A . 0.87(3) no
O3 H3B . 0.74(3) no
C5 N1 . 1.323(2) no
C5 N2 . 1.3264(19) no
C5 C8 . 1.479(2) no
C6 C7 . 1.335(2) no
C6 N1 . 1.373(2) no
C6 H6 . 0.9300 no
C7 N2 . 1.364(2) no
C7 H7 . 0.9300 no
C8 H8A . 0.9600 no
C8 H8B . 0.9600 no
C8 H8C . 0.9600 no
N1 H1A . 0.882(9) no
N2 H2A . 0.92(2) no
N3 C9 . 1.3161(19) no
N3 C10 . 1.377(2) no
N4 C9 . 1.3428(19) no
N4 C11 . 1.362(2) no
N4 H4C . 0.85(2) no
C9 C12 . 1.482(2) no
C10 C11 . 1.340(2) no
C10 H10 . 0.9300 no
C11 H11 . 0.9300 no
C12 H12A . 0.9600 no
C12 H12B . 0.9600 no
C12 H12C . 0.9600 no
O4 H4A . 0.81(3) no
O4 H4B . 0.90(3) no

loop_
_geom_hbond_atom_site_label_D
_geom_hbond_atom_site_label_H
_geom_hbond_atom_site_label_A
_geom_hbond_site_symmetry_A
_geom_hbond_distance_DH
_geom_hbond_distance_HA
_geom_hbond_distance_DA
_geom_hbond_angle_DHA
_geom_hbond_publ_flag
N1 H1A N3 . 0.882(9) 1.830(10) 2.7078(18) 173.5(17) yes
N2 H2A O2 . 0.92(2) 1.78(2) 2.6965(17) 175.6(17) yes
O3 H3B O1 . 0.74(3) 2.08(3) 2.8138(18) 170(3) yes
O4 H4B O1 . 0.90(3) 1.87(3) 2.7723(17) 175(2) yes
O3 H3A O2 1_655 0.87(3) 1.94(3) 2.812(2) 176(3) yes
O4 H4A O3 2_655 0.81(3) 1.97(3) 2.766(2) 166(3) yes
N4 H4C O4 2_564 0.85(2) 1.94(2) 2.7872(19) 175.7(18) yes
C12 H12B O3 1_464 0.96 2.59 3.542(2) 169 yes
C10 H10 Cg 1_554 0.93 2.89 3.700(2) 147 yes

loop_
_geom_torsion_atom_site_label_1
_geom_torsion_atom_site_label_2
_geom_torsion_atom_site_label_3
_geom_torsion_atom_site_label_4
_geom_torsion_site_symmetry_1
_geom_torsion_site_symmetry_4
_geom_torsion
_geom_torsion_publ_flag
C3 C1 C2 C3 2_556 . 0.4(2) no
C4 C1 C2 C3 . . 178.32(12) no
C1 C2 C3 C1 . 2_556 -0.4(2) no
C3 C1 C4 O1 2_556 . -178.91(12) no
C2 C1 C4 O1 . . 3.20(19) no
C3 C1 C4 O2 2_556 . 3.24(19) no
C2 C1 C4 O2 . . -174.66(12) no
N1 C6 C7 N2 . . 0.4(2) no
N2 C5 N1 C6 . . 0.66(18) no
C8 C5 N1 C6 . . -178.92(16) no
C7 C6 N1 C5 . . -0.7(2) no
N1 C5 N2 C7 . . -0.39(19) no
C8 C5 N2 C7 . . 179.21(16) no
C6 C7 N2 C5 . . -0.1(2) no
C10 N3 C9 N4 . . 0.36(17) no
C10 N3 C9 C12 . . -178.94(16) no
C11 N4 C9 N3 . . -0.22(18) no
C11 N4 C9 C12 . . 179.09(16) no
C9 N3 C10 C11 . . -0.36(18) no
N3 C10 C11 N4 . . 0.23(19) no
C9 N4 C11 C10 . . -0.01(19) no
